data_2101174
loop_
_publ_author_name
'Hofst\"atter, G.'
'Prandl, W.'
'Br\"uckel, T.'
'Hiller, W.'

_publ_section_title
;
 X-ray and neutron investigation of the structure and disorder in
 dicalcium barium acrylate
;
_journal_issue 4
_journal_name_full 'Acta Crystallographica Section B'
_journal_page_first 448
_journal_page_last 455
_journal_paper_doi 10.1107/S0108768193011887
_journal_volume 50
_journal_year 1994
_chemical_formula_sum 'C18 H18 Ba Ca2 O12'
_space_group_IT_number 62
_space_group_name_Hall '-P 2ac 2n'
_space_group_name_H-M_alt 'P n m a'
_symmetry_cell_setting orthorhombic
_symmetry_space_group_name_Hall '-P 2ac 2n'
_symmetry_space_group_name_H-M 'P n m a'
_cell_angle_alpha 90
_cell_angle_beta 90
_cell_angle_gamma 90
_cell_formula_units_Z 4
_cell_length_a 12.496
_cell_length_b 12.845
_cell_length_c 18.298
_diffrn_radiation_probe neutron
_diffrn_radiation_type neutron
_diffrn_radiation_wavelength 0.834
_cod_data_source_file se0115.cif
_cod_original_formula_sum 'C18 H18 Ba1 Ca2 O12'
_cod_database_code 2101174

loop_
_space_group_symop_id
_space_group_symop_operation_xyz
1 x,y,z
2 -x+1/2,-y,z+1/2
3 x+1/2,-y+1/2,-z+1/2
4 -x,y+1/2,-z
5 -x,-y,-z
6 x+1/2,y,-z+1/2
7 -x+1/2,y+1/2,z+1/2
8 x,-y+1/2,z

loop_
_atom_site_label
_atom_site_fract_x
_atom_site_fract_y
_atom_site_fract_z
Ba .0346(3) .25 .1232(3)
Ca(1) .3108(5) .25 .2200(4)
Ca(2) .0 .0 .0
O(11) -.0170(4) .25 .3202(4)
O(12) .1347(4) .25 .2621(3)
C(11) .0784(3) .25 .3190(3)
C(12) .1403(7) .25 .3885(3)
C(13) .1020(10) .25 .4525(6)
H(11) .2220(10) .25 .3841(7)
H(12) .0210(10) .25 .4630(10)
H(13) .150(2) .25 .4996(9)
O(21) -.0581(4) .1676(3) -.0148(3)
C(21) -.0746(5) .25 -.0457(3)
C(22) -.121(2) .270(2) -.1161(7)
C(23) -.136(3) .202(2) -.1620(10)
H(21) -.159(4) .344(5) -.125(2)
H(22) -.084(6) .127(3) -.151(2)
H(23) -.166(5) .206(3) -.214(2)
O(31) .1481(3) .0850(4) .0435(3)
O(32) .2387(3) .1360(3) .1375(3)
C(31) .2307(2) .0821(3) .0826(2)
C(32) .3148(5) .0102(6) .0571(4)
C(33) .4074(8) -.0014(9) .0915(7)
H(31) .2920(10) -.036(2) .0190(10)
H(32) .421(2) .045(2) .1330(10)
H(33) .4590(10) -.046(2) .0740(10)
O(41) -.0586(4) .0315(4) .1156(3)
O(42) -.1308(3) .1326(3) .1950(2)
C(41) -.1274(3) .0493(3) .1618(2)
C(42) -.2045(8) -.0310(7) .1786(6)
C(43) -.239(3) -.106(2) .147(2)
C(43)' -.286(2) -.031(2) .2030(10)
H(41) -.188(3) -.120(2) .117(2)
H(42) -.267(3) .014(2) .2290(10)
H(43) -.284(5) -.167(3) .174(3)
H(43)' -.347(3) -.074(3) .205(2)

loop_
_geom_angle_atom_site_label_1
_geom_angle_atom_site_label_2
_geom_angle_atom_site_label_3
_geom_angle
O(11) C(11) O(12) 125.0(10)
O(11) C(11) C(12) 120.0(10)
O(12) C(11) C(12) 115.0(10)
C(11) C(12) C(13) 127.0(10)
O(21) C(21) O(21)' 121.00
O(21) C(21) C(22) 130.0(10)
O(21)' C(21) C(22) 109.0(10)
C(21) C(22) C(23) 123(2)
O(31) C(31) O(32) 121.00
O(31) C(31) C(32) 115.00
O(32) C(31) C(32) 124.0(10)
C(31) C(32) C(33) 123.0(10)
O(41) C(41) O(42) 122.00
O(41) C(41) C(42) 119.0(10)
O(42) C(41) C(42) 120.0(10)
C(41) C(42) C(43) 135(2)
C(41) C(42) C(43)' 134(3)

loop_
_geom_bond_atom_site_label_1
_geom_bond_atom_site_label_2
_geom_bond_distance
Ba O(11) 3.662(9)
Ba O(12) 2.833(7)
Ba O(21) 2.973(7)
Ba O(41) 3.042(5)
Ba O(42) 2.876(5)
Ba O(31) 2.938(6)
Ba O(32) 2.952(5)
Ca(1) O(32) 2.888(7)
Ca(1) O(11) 2.274(8)
Ca(1) O(12) 2.331(8)
Ca(1) O(42) 2.286(7)
Ca(2) O(21) 2.288(4)
Ca(2) O(41) 2.275(5)
Ca(2) O(31) 2.291(4)
C(11) C(12) 1.488(8)
C(12) C(13) 1.270(10)
O(11) C(11) 1.192(6)
O(12) C(11) 1.257(7)
C(21) C(22) 1.44(2)
C(22) C(23) 1.22(3)
C(21) O(21) 1.218(5)
C(31) C(32) 1.475(8)
C(32) C(33) 1.330(10)
O(31) C(31) 1.256(5)
O(32) C(31) 1.224(6)
C(41) C(42) 1.450(10)
C(42) C(43) 1.19(3)
C(42) C(43)' 1.11(3)
O(41) C(41) 1.227(6)
O(42) C(41) 1.231(5)
